data_7007033
loop_
_publ_author_name
'Kitadai, Kunihiko'
'Takahashi, Masashi'
'Takeda, Masuo'
'Bhargava, Suresh K.'
'Priv\'er, Steven H'
'Bennett, Martin A.'

_publ_section_title
;
 Synthesis, structures and reactions of cyclometallated gold complexes
 containing (2-diphenylarsino-n-methyl)phenyl (n = 5, 6).
;
_journal_issue 21
_journal_name_full 'Dalton transactions (Cambridge, England : 2003)'
_journal_page_first 2560
_journal_page_last 2571
_journal_paper_doi 10.1039/b516538e
_journal_year 2006
_chemical_formula_sum 'C50 H32 As2 Au2 F10'
_chemical_formula_weight 1366.53
_chemical_name_systematic
;
?
;
_space_group_IT_number 14
_symmetry_cell_setting monoclinic
_symmetry_space_group_name_Hall '-P 2ybc'
_symmetry_space_group_name_H-M 'P 1 21/c 1'
_atom_sites_solution_hydrogens geom
_atom_sites_solution_primary direct
_atom_sites_solution_secondary difmap
_audit_creation_method SHELXL-97
_cell_angle_alpha 90.00
_cell_angle_beta 95.7420(10)
_cell_angle_gamma 90.00
_cell_formula_units_Z 4
_cell_length_a 13.7505(8)
_cell_length_b 21.7158(12)
_cell_length_c 14.9318(8)
_cell_measurement_temperature 293(2)
_cell_volume 4436.3(4)
_computing_cell_refinement 'Bruker SMART'
_computing_data_collection 'Bruker SMART'
_computing_data_reduction 'Bruker SAINT'
_computing_molecular_graphics 'Bruker SHELXTL'
_computing_publication_material 'Bruker SHELXTL'
_computing_structure_refinement 'SHELXL-97 (Sheldrick, 1997)'
_computing_structure_solution 'SHELXS-97 (Sheldrick, 1990)'
_diffrn_ambient_temperature 293(2)
_diffrn_measured_fraction_theta_full 0.999
_diffrn_measured_fraction_theta_max 0.999
_diffrn_measurement_device_type 'CCD area detector'
_diffrn_measurement_method 'phi and omega scans'
_diffrn_radiation_monochromator graphite
_diffrn_radiation_source 'fine-focus sealed tube'
_diffrn_radiation_type MoK\a
_diffrn_radiation_wavelength 0.71073
_diffrn_reflns_av_R_equivalents 0.0498
_diffrn_reflns_av_sigmaI/netI 0.0561
_diffrn_reflns_limit_h_max 18
_diffrn_reflns_limit_h_min -17
_diffrn_reflns_limit_k_max 27
_diffrn_reflns_limit_k_min -28
_diffrn_reflns_limit_l_max 19
_diffrn_reflns_limit_l_min -12
_diffrn_reflns_number 32838
_diffrn_reflns_theta_full 28.30
_diffrn_reflns_theta_max 28.30
_diffrn_reflns_theta_min 1.49
_exptl_absorpt_coefficient_mu 8.164
_exptl_absorpt_correction_type empirical
_exptl_absorpt_process_details 'SADABS Sheldrick 1996'
_exptl_crystal_colour yellow
_exptl_crystal_density_diffrn 2.046
_exptl_crystal_density_meas 0
_exptl_crystal_density_method 'not measured'
_exptl_crystal_description block
_exptl_crystal_F_000 2584
_exptl_crystal_size_max 0.27
_exptl_crystal_size_mid 0.25
_exptl_crystal_size_min 0.23
_refine_diff_density_max 1.653
_refine_diff_density_min -0.901
_refine_diff_density_rms 0.141
_refine_ls_extinction_method none
_refine_ls_goodness_of_fit_ref 0.959
_refine_ls_hydrogen_treatment constr
_refine_ls_matrix_type full
_refine_ls_number_parameters 578
_refine_ls_number_reflns 11013
_refine_ls_number_restraints 0
_refine_ls_restrained_S_all 0.959
_refine_ls_R_factor_all 0.0598
_refine_ls_R_factor_gt 0.0374
_refine_ls_shift/su_max 0.002
_refine_ls_shift/su_mean 0.000
_refine_ls_structure_factor_coef Fsqd
_refine_ls_weighting_details 'calc w=1/[\s^2^(Fo^2^)+(0.0415P)^2^+0.0000P] where P=(Fo^2^+2Fc^2^)/3'
_refine_ls_weighting_scheme calc
_refine_ls_wR_factor_gt 0.0821
_refine_ls_wR_factor_ref 0.0911
_reflns_number_gt 7802
_reflns_number_total 11013
_reflns_threshold_expression >2sigma(I)
_cod_data_source_file b516538e.txt
_cod_data_source_block compound6
_cod_depositor_comments
;
The following automatic conversions were performed:
'_symmetry_cell_setting' value 'Monoclinic' changed to 'monoclinic'
according to '/home/saulius/struct/CIF-dictionaries/cif_core.dic'
dictionary named 'cif_core.dic' version 2.4.1 from 2010-06-29.

Automatic conversion script
Id: cif_fix_enum 1527 2010-12-29 10:47:43Z saulius 
;
_cod_original_sg_symbol_H-M P2(1)/c
_cod_database_code 7007033

loop_
_symmetry_equiv_pos_as_xyz
'x, y, z'
'-x, y+1/2, -z+1/2'
'-x, -y, -z'
'x, -y-1/2, z-1/2'

loop_
_atom_site_label
_atom_site_type_symbol
_atom_site_fract_x
_atom_site_fract_y
_atom_site_fract_z
_atom_site_U_iso_or_equiv
_atom_site_adp_type
_atom_site_occupancy
_atom_site_symmetry_multiplicity
_atom_site_calc_flag
_atom_site_refinement_flags
_atom_site_disorder_assembly
_atom_site_disorder_group
As1 As 0.21549(4) 0.41412(3) 0.67105(3) 0.04217(13) Uani 1 1 d . . .
As2 As 0.20304(4) 0.58297(2) 0.88820(3) 0.04055(13) Uani 1 1 d . . .
Au1 Au 0.279942(14) 0.445810(9) 0.820827(13) 0.03568(6) Uani 1 1 d . . .
Au2 Au 0.254192(14) 0.554525(9) 0.743927(13) 0.03646(6) Uani 1 1 d . . .
C1 C 0.3223(3) 0.4826(2) 0.9474(3) 0.0366(11) Uani 1 1 d . . .
C2 C 0.3856(4) 0.4505(2) 1.0111(4) 0.0447(13) Uani 1 1 d . . .
C3 C 0.4076(4) 0.4707(3) 1.0986(4) 0.0498(14) Uani 1 1 d . . .
C4 C 0.3645(5) 0.5245(3) 1.1248(4) 0.0636(17) Uani 1 1 d . . .
C5 C 0.3039(5) 0.5580(3) 1.0646(4) 0.0576(16) Uani 1 1 d . . .
C6 C 0.2824(4) 0.5370(2) 0.9771(3) 0.0420(12) Uani 1 1 d . . .
C7 C 0.4753(5) 0.4346(3) 1.1650(4) 0.073(2) Uani 1 1 d . . .
C8 C 0.2425(5) 0.3308(3) 0.6363(4) 0.0527(15) Uani 1 1 d . . .
C9 C 0.3376(5) 0.3126(3) 0.6378(4) 0.0640(17) Uani 1 1 d . . .
C10 C 0.3608(6) 0.2522(3) 0.6188(5) 0.079(2) Uani 1 1 d . . .
C11 C 0.2862(8) 0.2109(3) 0.5989(5) 0.093(3) Uani 1 1 d . . .
C12 C 0.1922(8) 0.2295(3) 0.5955(6) 0.102(3) Uani 1 1 d . . .
C13 C 0.1697(6) 0.2892(3) 0.6156(5) 0.078(2) Uani 1 1 d . . .
C14 C 0.0747(4) 0.4225(3) 0.6527(4) 0.0495(14) Uani 1 1 d . . .
C15 C 0.0230(5) 0.4205(4) 0.7262(5) 0.074(2) Uani 1 1 d . . .
C16 C -0.0784(6) 0.4273(4) 0.7162(6) 0.090(2) Uani 1 1 d . . .
C17 C -0.1249(6) 0.4365(3) 0.6350(7) 0.084(2) Uani 1 1 d . . .
C18 C -0.0755(7) 0.4384(4) 0.5609(6) 0.089(3) Uani 1 1 d . . .
C19 C 0.0251(6) 0.4308(4) 0.5692(5) 0.079(2) Uani 1 1 d . . .
C20 C 0.2743(4) 0.4665(2) 0.5892(3) 0.0424(12) Uani 1 1 d . . .
C21 C 0.2975(5) 0.4477(3) 0.5045(4) 0.0555(16) Uani 1 1 d . . .
C22 C 0.3492(5) 0.4867(3) 0.4552(4) 0.0598(16) Uani 1 1 d . . .
C23 C 0.3800(4) 0.5434(3) 0.4862(4) 0.0540(15) Uani 1 1 d . . .
C24 C 0.3541(4) 0.5618(3) 0.5698(4) 0.0457(13) Uani 1 1 d . . .
C25 C 0.3007(4) 0.5243(2) 0.6232(3) 0.0405(12) Uani 1 1 d . . .
C26 C 0.4395(5) 0.5845(3) 0.4304(4) 0.0716(19) Uani 1 1 d . . .
C27 C 0.2188(4) 0.6695(3) 0.9173(3) 0.0445(12) Uani 1 1 d . . .
C28 C 0.3082(5) 0.6933(3) 0.9520(4) 0.0574(15) Uani 1 1 d . . .
C29 C 0.3188(6) 0.7557(3) 0.9661(4) 0.0707(19) Uani 1 1 d . . .
C30 C 0.2423(6) 0.7941(3) 0.9457(5) 0.0691(19) Uani 1 1 d . . .
C31 C 0.1536(5) 0.7710(3) 0.9109(4) 0.0658(18) Uani 1 1 d . . .
C32 C 0.1417(5) 0.7089(3) 0.8982(4) 0.0563(15) Uani 1 1 d . . .
C33 C 0.0662(4) 0.5712(2) 0.9005(4) 0.0438(13) Uani 1 1 d . . .
C34 C 0.0302(5) 0.5776(3) 0.9830(4) 0.0631(17) Uani 1 1 d . . .
C35 C -0.0697(6) 0.5750(3) 0.9885(6) 0.077(2) Uani 1 1 d . . .
C36 C -0.1310(5) 0.5670(3) 0.9132(6) 0.076(2) Uani 1 1 d . . .
C37 C -0.0959(6) 0.5607(4) 0.8321(6) 0.083(2) Uani 1 1 d . . .
C38 C 0.0036(5) 0.5632(3) 0.8258(5) 0.0684(19) Uani 1 1 d . . .
C39 C 0.3076(4) 0.3525(2) 0.8578(3) 0.0425(12) Uani 1 1 d . . .
C40 C 0.2360(4) 0.3085(3) 0.8634(4) 0.0533(14) Uani 1 1 d . . .
C41 C 0.2545(6) 0.2464(3) 0.8697(5) 0.0699(19) Uani 1 1 d . . .
C42 C 0.3471(6) 0.2258(3) 0.8719(5) 0.071(2) Uani 1 1 d . . .
C43 C 0.4214(5) 0.2668(3) 0.8673(4) 0.0662(18) Uani 1 1 d . . .
C44 C 0.4008(4) 0.3281(3) 0.8605(4) 0.0525(14) Uani 1 1 d . . .
C45 C 0.2284(5) 0.6444(3) 0.6972(4) 0.0528(15) Uani 1 1 d . . .
C46 C 0.2917(6) 0.6916(3) 0.7184(4) 0.0615(17) Uani 1 1 d . . .
C47 C 0.2696(8) 0.7531(4) 0.7008(6) 0.087(3) Uani 1 1 d . . .
C48 C 0.1789(9) 0.7663(4) 0.6600(7) 0.102(4) Uani 1 1 d . . .
C49 C 0.1126(7) 0.7228(5) 0.6362(6) 0.102(3) Uani 1 1 d . . .
C50 C 0.1376(6) 0.6623(3) 0.6553(4) 0.0676(19) Uani 1 1 d . . .
F1 F 0.1424(3) 0.32718(18) 0.8597(3) 0.0902(13) Uani 1 1 d . . .
F2 F 0.1811(4) 0.20660(19) 0.8718(4) 0.125(2) Uani 1 1 d . . .
F3 F 0.3664(4) 0.16560(17) 0.8773(3) 0.1124(17) Uani 1 1 d . . .
F4 F 0.5136(3) 0.2454(2) 0.8698(3) 0.1071(16) Uani 1 1 d . . .
F5 F 0.4768(3) 0.36641(18) 0.8518(3) 0.0833(12) Uani 1 1 d . . .
F6 F 0.3810(3) 0.67898(18) 0.7594(3) 0.0845(12) Uani 1 1 d . . .
F7 F 0.3324(5) 0.7980(2) 0.7256(4) 0.142(2) Uani 1 1 d . . .
F8 F 0.1551(5) 0.8264(2) 0.6423(4) 0.172(3) Uani 1 1 d . . .
F9 F 0.0243(4) 0.7362(3) 0.5937(4) 0.162(3) Uani 1 1 d . . .
F10 F 0.0690(3) 0.6189(3) 0.6331(3) 0.1024(15) Uani 1 1 d . . .
H2 H 0.4138 0.4141 0.9935 0.054 Uiso 1 1 calc R . .
H4 H 0.3767 0.5381 1.1839 0.076 Uiso 1 1 calc R . .
H5 H 0.2772 0.5948 1.0825 0.069 Uiso 1 1 calc R . .
H7A H 0.5294 0.4601 1.1872 0.109 Uiso 1 1 calc R . .
H7B H 0.4989 0.3991 1.1357 0.109 Uiso 1 1 calc R . .
H7C H 0.4404 0.4217 1.2143 0.109 Uiso 1 1 calc R . .
H9 H 0.3874 0.3410 0.6518 0.077 Uiso 1 1 calc R . .
H10 H 0.4256 0.2400 0.6195 0.095 Uiso 1 1 calc R . .
H11 H 0.3004 0.1699 0.5876 0.112 Uiso 1 1 calc R . .
H12 H 0.1422 0.2015 0.5795 0.123 Uiso 1 1 calc R . .
H13 H 0.1047 0.3012 0.6150 0.094 Uiso 1 1 calc R . .
H15 H 0.0556 0.4146 0.7831 0.089 Uiso 1 1 calc R . .
H16 H -0.1134 0.4253 0.7663 0.107 Uiso 1 1 calc R . .
H17 H -0.1924 0.4418 0.6289 0.101 Uiso 1 1 calc R . .
H18 H -0.1091 0.4447 0.5045 0.107 Uiso 1 1 calc R . .
H19 H 0.0588 0.4315 0.5182 0.095 Uiso 1 1 calc R . .
H21 H 0.2781 0.4092 0.4820 0.067 Uiso 1 1 calc R . .
H22 H 0.3639 0.4742 0.3985 0.072 Uiso 1 1 calc R . .
H24 H 0.3731 0.6007 0.5911 0.055 Uiso 1 1 calc R . .
H26A H 0.4872 0.5602 0.4037 0.107 Uiso 1 1 calc R . .
H26B H 0.4720 0.6155 0.4683 0.107 Uiso 1 1 calc R . .
H26C H 0.3969 0.6039 0.3839 0.107 Uiso 1 1 calc R . .
H28 H 0.3611 0.6671 0.9657 0.069 Uiso 1 1 calc R . .
H29 H 0.3788 0.7715 0.9896 0.085 Uiso 1 1 calc R . .
H30 H 0.2498 0.8363 0.9554 0.083 Uiso 1 1 calc R . .
H31 H 0.1014 0.7976 0.8959 0.079 Uiso 1 1 calc R . .
H32 H 0.0809 0.6933 0.8764 0.068 Uiso 1 1 calc R . .
H34 H 0.0728 0.5836 1.0347 0.076 Uiso 1 1 calc R . .
H35 H -0.0944 0.5788 1.0440 0.092 Uiso 1 1 calc R . .
H36 H -0.1981 0.5658 0.9169 0.091 Uiso 1 1 calc R . .
H37 H -0.1388 0.5547 0.7807 0.100 Uiso 1 1 calc R . .
H38 H 0.0276 0.5592 0.7700 0.082 Uiso 1 1 calc R . .

loop_
_atom_site_aniso_label
_atom_site_aniso_U_11
_atom_site_aniso_U_22
_atom_site_aniso_U_33
_atom_site_aniso_U_23
_atom_site_aniso_U_13
_atom_site_aniso_U_12
As1 0.0504(3) 0.0343(3) 0.0412(3) -0.0026(2) 0.0017(2) -0.0010(2)
As2 0.0489(3) 0.0321(3) 0.0414(3) -0.0008(2) 0.0081(2) -0.0005(2)
Au1 0.03871(11) 0.02951(11) 0.03872(12) 0.00098(8) 0.00328(8) -0.00167(8)
Au2 0.04136(12) 0.03046(11) 0.03784(12) 0.00180(8) 0.00540(8) 0.00121(8)
C1 0.038(3) 0.036(3) 0.035(3) 0.004(2) -0.002(2) -0.004(2)
C2 0.038(3) 0.043(3) 0.052(3) 0.003(2) 0.003(2) -0.002(2)
C3 0.052(3) 0.054(4) 0.042(3) 0.007(3) -0.006(2) -0.017(3)
C4 0.085(5) 0.066(4) 0.036(3) -0.003(3) -0.008(3) -0.021(4)
C5 0.085(5) 0.040(3) 0.046(4) -0.004(3) 0.001(3) -0.004(3)
C6 0.049(3) 0.039(3) 0.037(3) 0.005(2) 0.001(2) -0.002(2)
C7 0.066(4) 0.098(6) 0.050(4) 0.009(4) -0.016(3) -0.009(4)
C8 0.069(4) 0.043(3) 0.045(3) -0.010(3) 0.002(3) -0.005(3)
C9 0.072(5) 0.051(4) 0.069(4) 0.000(3) 0.010(3) 0.001(3)
C10 0.102(6) 0.060(5) 0.079(5) -0.002(4) 0.022(4) 0.026(4)
C11 0.147(9) 0.040(4) 0.094(6) -0.016(4) 0.015(6) 0.013(5)
C12 0.126(8) 0.044(5) 0.133(8) -0.022(5) -0.002(6) -0.002(5)
C13 0.085(5) 0.041(4) 0.107(6) -0.014(4) 0.001(4) -0.003(4)
C14 0.057(4) 0.043(3) 0.046(3) 0.002(3) -0.006(3) -0.007(3)
C15 0.048(4) 0.100(6) 0.072(5) 0.014(4) 0.000(3) 0.008(4)
C16 0.057(5) 0.107(6) 0.104(7) 0.013(5) 0.007(4) 0.001(4)
C17 0.069(5) 0.051(4) 0.127(8) -0.004(4) -0.012(5) -0.001(4)
C18 0.081(6) 0.088(6) 0.089(6) 0.012(5) -0.038(5) 0.002(4)
C19 0.084(6) 0.080(5) 0.071(5) 0.006(4) -0.010(4) 0.002(4)
C20 0.048(3) 0.041(3) 0.038(3) 0.001(2) 0.005(2) 0.002(2)
C21 0.071(4) 0.049(4) 0.046(4) -0.008(3) 0.008(3) 0.004(3)
C22 0.075(4) 0.065(4) 0.042(3) 0.002(3) 0.017(3) 0.019(3)
C23 0.056(4) 0.054(4) 0.053(4) 0.015(3) 0.010(3) 0.018(3)
C24 0.045(3) 0.048(3) 0.045(3) 0.003(2) 0.005(2) 0.007(2)
C25 0.042(3) 0.041(3) 0.038(3) 0.005(2) 0.004(2) 0.004(2)
C26 0.081(5) 0.077(5) 0.062(4) 0.018(4) 0.027(4) 0.015(4)
C27 0.053(3) 0.041(3) 0.041(3) -0.003(2) 0.008(2) -0.004(3)
C28 0.058(4) 0.045(4) 0.069(4) 0.002(3) 0.005(3) 0.001(3)
C29 0.087(5) 0.049(4) 0.074(5) -0.005(3) -0.003(4) -0.022(4)
C30 0.093(5) 0.038(4) 0.075(5) -0.009(3) 0.007(4) -0.014(4)
C31 0.078(5) 0.035(4) 0.085(5) -0.004(3) 0.016(4) 0.003(3)
C32 0.056(4) 0.049(4) 0.064(4) -0.005(3) 0.008(3) -0.006(3)
C33 0.054(3) 0.036(3) 0.044(3) -0.003(2) 0.014(3) -0.001(2)
C34 0.076(5) 0.050(4) 0.065(4) -0.007(3) 0.020(3) -0.007(4)
C35 0.096(6) 0.059(4) 0.083(6) -0.003(4) 0.048(5) -0.005(4)
C36 0.055(4) 0.055(4) 0.121(7) 0.008(4) 0.031(5) -0.004(3)
C37 0.068(5) 0.097(6) 0.083(6) -0.001(4) 0.002(4) -0.003(4)
C38 0.061(4) 0.085(5) 0.061(4) -0.008(3) 0.013(3) -0.010(4)
C39 0.050(3) 0.037(3) 0.039(3) 0.003(2) 0.001(2) -0.004(2)
C40 0.053(4) 0.043(3) 0.065(4) 0.010(3) 0.007(3) -0.003(3)
C41 0.085(5) 0.047(4) 0.082(5) 0.012(3) 0.026(4) -0.008(4)
C42 0.105(6) 0.040(4) 0.071(5) 0.014(3) 0.025(4) 0.015(4)
C43 0.074(5) 0.057(4) 0.067(4) 0.010(3) 0.007(3) 0.025(4)
C44 0.049(3) 0.050(4) 0.057(4) -0.001(3) 0.000(3) 0.001(3)
C45 0.072(4) 0.045(4) 0.044(3) 0.014(3) 0.018(3) 0.013(3)
C46 0.089(5) 0.041(4) 0.059(4) 0.010(3) 0.029(4) -0.003(4)
C47 0.134(8) 0.050(5) 0.086(6) 0.010(4) 0.061(5) 0.000(5)
C48 0.154(10) 0.058(6) 0.109(7) 0.037(5) 0.087(7) 0.045(6)
C49 0.112(7) 0.119(8) 0.082(6) 0.053(6) 0.043(5) 0.069(6)
C50 0.081(5) 0.073(5) 0.051(4) 0.023(3) 0.020(3) 0.021(4)
F1 0.059(2) 0.060(2) 0.155(4) 0.009(3) 0.027(2) -0.005(2)
F2 0.119(4) 0.052(3) 0.214(6) 0.012(3) 0.064(4) -0.026(3)
F3 0.173(5) 0.036(2) 0.135(4) 0.023(2) 0.051(3) 0.029(3)
F4 0.089(3) 0.091(3) 0.142(4) 0.010(3) 0.013(3) 0.047(3)
F5 0.051(2) 0.071(3) 0.127(3) -0.009(2) 0.010(2) -0.002(2)
F6 0.092(3) 0.066(3) 0.097(3) 0.005(2) 0.015(2) -0.025(2)
F7 0.231(7) 0.051(3) 0.162(5) -0.012(3) 0.108(5) -0.038(4)
F8 0.264(8) 0.082(4) 0.194(6) 0.078(4) 0.142(6) 0.099(4)
F9 0.121(4) 0.207(7) 0.164(5) 0.110(5) 0.047(4) 0.102(5)
F10 0.080(3) 0.144(5) 0.080(3) 0.023(3) -0.007(2) 0.015(3)

loop_
_atom_type_symbol
_atom_type_description
_atom_type_scat_dispersion_real
_atom_type_scat_dispersion_imag
_atom_type_scat_source
C C 0.0033 0.0016 'International Tables Vol C Tables 4.2.6.8 and 6.1.1.4'
H H 0.0000 0.0000 'International Tables Vol C Tables 4.2.6.8 and 6.1.1.4'
F F 0.0171 0.0103 'International Tables Vol C Tables 4.2.6.8 and 6.1.1.4'
As As 0.0499 2.0058 'International Tables Vol C Tables 4.2.6.8 and 6.1.1.4'
Au Au -2.0133 8.8022 'International Tables Vol C Tables 4.2.6.8 and 6.1.1.4'

loop_
_geom_angle_atom_site_label_1
_geom_angle_atom_site_label_2
_geom_angle_atom_site_label_3
_geom_angle
_geom_angle_site_symmetry_1
_geom_angle_site_symmetry_3
_geom_angle_publ_flag
As1 Au1 Au2 80.285(15) . . ?
As2 Au2 Au1 83.031(15) . . ?
C1 Au1 As1 172.43(14) . . ?
C1 Au1 Au2 93.70(13) . . ?
C1 Au1 C39 95.98(19) . . ?
C1 C6 As2 115.9(4) . . ?
C2 C1 Au1 121.4(4) . . ?
C2 C3 C7 121.2(6) . . ?
C3 C2 C1 122.9(5) . . ?
C4 C3 C2 118.3(5) . . ?
C4 C3 C7 120.5(5) . . ?
C4 C5 C6 120.1(6) . . ?
C5 C4 C3 120.8(5) . . ?
C5 C6 As2 122.3(4) . . ?
C5 C6 C1 121.7(5) . . ?
C6 As2 Au2 106.78(16) . . ?
C6 As2 C27 107.9(2) . . ?
C6 As2 C33 111.1(2) . . ?
C6 C1 Au1 122.1(4) . . ?
C6 C1 C2 116.2(5) . . ?
C8 As1 Au1 116.92(18) . . ?
C8 As1 C14 105.5(3) . . ?
C8 C9 C10 120.8(7) . . ?
C8 C13 C12 119.9(8) . . ?
C9 C8 As1 118.5(5) . . ?
C11 C10 C9 118.7(7) . . ?
C11 C12 C13 120.7(8) . . ?
C12 C11 C10 120.3(7) . . ?
C13 C8 As1 121.8(5) . . ?
C13 C8 C9 119.6(6) . . ?
C14 As1 Au1 111.85(17) . . ?
C14 C15 C16 120.4(7) . . ?
C14 C19 C18 119.8(7) . . ?
C15 C14 As1 118.5(5) . . ?
C15 C14 C19 118.8(6) . . ?
C16 C17 C18 120.9(8) . . ?
C17 C16 C15 119.9(8) . . ?
C17 C18 C19 120.1(8) . . ?
C19 C14 As1 122.7(5) . . ?
C20 As1 Au1 106.43(16) . . ?
C20 As1 C8 106.4(2) . . ?
C20 As1 C14 109.6(2) . . ?
C20 C25 Au2 120.7(4) . . ?
C20 C25 C24 116.8(5) . . ?
C21 C20 As1 123.8(4) . . ?
C21 C22 C23 122.4(6) . . ?
C22 C21 C20 119.0(5) . . ?
C22 C23 C24 117.6(6) . . ?
C22 C23 C26 120.7(6) . . ?
C23 C24 C25 122.8(5) . . ?
C24 C23 C26 121.7(6) . . ?
C24 C25 Au2 122.4(4) . . ?
C25 Au2 As2 176.20(14) . . ?
C25 Au2 Au1 93.19(14) . . ?
C25 Au2 C45 93.5(2) . . ?
C25 C20 As1 114.7(4) . . ?
C25 C20 C21 121.3(5) . . ?
C27 As2 Au2 114.39(15) . . ?
C27 C32 C31 120.4(6) . . ?
C28 C27 As2 121.4(4) . . ?
C29 C28 C27 120.0(6) . . ?
C29 C30 C31 120.0(6) . . ?
C30 C29 C28 120.3(7) . . ?
C32 C27 As2 119.5(4) . . ?
C32 C27 C28 119.0(5) . . ?
C32 C31 C30 120.1(7) . . ?
C33 As2 Au2 115.23(16) . . ?
C33 As2 C27 101.3(2) . . ?
C33 C34 C35 119.6(7) . . ?
C33 C38 C37 120.1(7) . . ?
C34 C33 As2 120.8(5) . . ?
C35 C36 C37 120.6(7) . . ?
C36 C35 C34 119.8(6) . . ?
C36 C37 C38 120.1(7) . . ?
C38 C33 As2 119.1(4) . . ?
C38 C33 C34 119.7(6) . . ?
C39 Au1 As1 90.48(14) . . ?
C39 Au1 Au2 168.83(14) . . ?
C40 C39 Au1 124.5(4) . . ?
C40 C39 C44 113.4(5) . . ?
C41 C40 C39 123.8(6) . . ?
C41 C42 C43 119.6(6) . . ?
C42 C41 C40 119.7(7) . . ?
C42 C43 C44 119.4(6) . . ?
C43 C44 C39 124.1(6) . . ?
C44 C39 Au1 120.9(4) . . ?
C45 Au2 As2 90.24(15) . . ?
C45 Au2 Au1 173.27(15) . . ?
C45 C46 C47 123.9(8) . . ?
C46 C45 Au2 122.9(5) . . ?
C46 C45 C50 114.6(6) . . ?
C47 C48 F8 118.6(11) . . ?
C48 C47 C46 117.4(9) . . ?
C48 C49 C50 117.9(9) . . ?
C48 C49 F9 122.2(10) . . ?
C49 C48 C47 122.7(8) . . ?
C49 C48 F8 118.7(11) . . ?
C49 C50 C45 123.5(9) . . ?
C50 C45 Au2 121.6(5) . . ?
F1 C40 C39 118.2(5) . . ?
F1 C40 C41 118.0(6) . . ?
F2 C41 C40 120.2(7) . . ?
F2 C41 C42 120.1(6) . . ?
F3 C42 C41 120.5(7) . . ?
F3 C42 C43 119.8(7) . . ?
F4 C43 C42 118.9(6) . . ?
F4 C43 C44 121.8(7) . . ?
F5 C44 C39 119.0(5) . . ?
F5 C44 C43 116.8(6) . . ?
F6 C46 C45 119.0(6) . . ?
F6 C46 C47 117.1(7) . . ?
F7 C47 C46 121.9(9) . . ?
F7 C47 C48 120.7(8) . . ?
F9 C49 C50 119.9(11) . . ?
F10 C50 C45 119.2(6) . . ?
F10 C50 C49 117.3(8) . . ?

loop_
_geom_bond_atom_site_label_1
_geom_bond_atom_site_label_2
_geom_bond_distance
_geom_bond_site_symmetry_2
_geom_bond_publ_flag
As1 C8 1.929(6) . ?
As1 C14 1.936(6) . ?
As1 C20 1.907(5) . ?
As2 C6 1.914(5) . ?
As2 C27 1.937(5) . ?
As2 C33 1.926(6) . ?
Au1 As1 2.4216(6) . ?
Au1 Au2 2.6336(3) . ?
Au1 C1 2.081(5) . ?
Au1 C39 2.124(5) . ?
Au2 As2 2.4125(6) . ?
Au2 C25 2.078(5) . ?
Au2 C45 2.090(6) . ?
C1 C2 1.408(7) . ?
C1 C6 1.392(7) . ?
C2 C3 1.383(7) . ?
C3 C7 1.509(8) . ?
C4 C3 1.383(9) . ?
C4 C5 1.371(8) . ?
C6 C5 1.388(7) . ?
C8 C13 1.361(9) . ?
C9 C8 1.364(9) . ?
C9 C10 1.385(8) . ?
C11 C10 1.373(11) . ?
C12 C11 1.349(11) . ?
C13 C12 1.373(10) . ?
C14 C15 1.366(8) . ?
C14 C19 1.374(8) . ?
C15 C16 1.396(9) . ?
C17 C16 1.328(11) . ?
C18 C17 1.356(12) . ?
C18 C19 1.386(11) . ?
C21 C20 1.397(7) . ?
C21 C22 1.368(8) . ?
C23 C22 1.370(8) . ?
C23 C24 1.391(8) . ?
C23 C26 1.515(8) . ?
C25 C20 1.390(7) . ?
C25 C24 1.398(7) . ?
C27 C28 1.385(8) . ?
C27 C32 1.369(8) . ?
C28 C29 1.377(8) . ?
C30 C29 1.354(9) . ?
C30 C31 1.373(9) . ?
C32 C31 1.370(8) . ?
C33 C34 1.379(8) . ?
C33 C38 1.350(8) . ?
C34 C35 1.386(10) . ?
C36 C35 1.347(11) . ?
C36 C37 1.355(10) . ?
C38 C37 1.382(9) . ?
C39 C40 1.381(7) . ?
C39 C44 1.385(8) . ?
C40 C41 1.373(8) . ?
C42 C41 1.347(10) . ?
C43 C42 1.362(10) . ?
C44 C43 1.364(8) . ?
C45 C46 1.362(9) . ?
C45 C50 1.395(9) . ?
C46 C47 1.388(9) . ?
C47 C48 1.363(13) . ?
C48 F8 1.366(8) . ?
C49 C48 1.336(13) . ?
C49 C50 1.381(10) . ?
C49 F9 1.344(10) . ?
C50 F10 1.350(8) . ?
F1 C40 1.346(7) . ?
F2 C41 1.332(8) . ?
F3 C42 1.335(7) . ?
F4 C43 1.346(7) . ?
F5 C44 1.352(7) . ?
F6 C46 1.345(8) . ?
F7 C47 1.331(10) . ?
